data_4304011
loop_
_publ_author_name
'Chong Zheng'
'Hansj\"urgen Mattausch'
'Constantin Hoch'
'Arndt Simon'

_publ_section_title
;
La6Br10Fe: A La6Fe Octahedron with a Mixed M6X12/M6X8 Type Environment
;
_journal_name_full 'Inorganic Chemistry'
_journal_page_first 2356
_journal_page_last 2361
_journal_paper_doi 10.1021/ic701229q
_journal_volume 47
_journal_year 2008
_chemical_formula_sum 'Br10 Fe La6'
_chemical_formula_weight 1688.41
_chemical_name_systematic
; 
 ? 
;
_space_group_IT_number 76
_symmetry_cell_setting tetragonal
_symmetry_space_group_name_Hall 'P 4w'
_symmetry_space_group_name_H-M 'P 41'
_atom_sites_solution_primary direct
_atom_sites_solution_secondary difmap
_audit_creation_method SHELXL-97
_cell_angle_alpha 90.00
_cell_angle_beta 90.00
_cell_angle_gamma 90.00
_cell_formula_units_Z 4
_cell_length_a 8.2546(12)
_cell_length_b 8.2546(12)
_cell_length_c 30.033(6)
_cell_measurement_reflns_used 1301
_cell_measurement_temperature 293(2)
_cell_measurement_theta_max 24.2
_cell_measurement_theta_min 1.45
_cell_volume 2046.4(6)
_computing_cell_refinement 'Stoe IPDS Software Package (Stoe 2006)'
_computing_data_collection 'Stoe IPDS Software Package (Stoe 2006)'
_computing_data_reduction 'Stoe IPDS Software Package (Stoe 2006)'
_computing_molecular_graphics 'SHELXTL (Sheldrick, 1997)'
_computing_publication_material 'SHELXTL (Sheldrick, 1997)'
_computing_structure_refinement 'SHELXTL (Sheldrick, 1997)'
_computing_structure_solution 'SIR97 (Altomare et al., 1999)'
_diffrn_ambient_temperature 293(2)
_diffrn_detector_area_resol_mean 0
_diffrn_measured_fraction_theta_full 0.991
_diffrn_measured_fraction_theta_max 0.991
_diffrn_measurement_device_type 'Stoe IPDS'
_diffrn_measurement_method '\f scans'
_diffrn_radiation_monochromator graphite
_diffrn_radiation_source 'fine-focus sealed tube'
_diffrn_radiation_type AgK\a
_diffrn_radiation_wavelength 0.56086
_diffrn_reflns_av_R_equivalents 0.0576
_diffrn_reflns_av_sigmaI/netI 0.0332
_diffrn_reflns_limit_h_max 12
_diffrn_reflns_limit_h_min -12
_diffrn_reflns_limit_k_max 12
_diffrn_reflns_limit_k_min -12
_diffrn_reflns_limit_l_max 43
_diffrn_reflns_limit_l_min -43
_diffrn_reflns_number 27112
_diffrn_reflns_theta_full 24.20
_diffrn_reflns_theta_max 24.20
_diffrn_reflns_theta_min 1.95
_diffrn_standards_decay_% 0
_diffrn_standards_interval_count 0
_diffrn_standards_interval_time 0
_diffrn_standards_number 0
_exptl_absorpt_coefficient_mu 17.248
_exptl_absorpt_correction_T_max 0.91064
_exptl_absorpt_correction_T_min 0.50453
_exptl_absorpt_correction_type numerical
_exptl_absorpt_process_details 'Face Index by Stoe IPDS Software'
_exptl_crystal_colour black
_exptl_crystal_density_diffrn 5.480
_exptl_crystal_density_method 'not measured'
_exptl_crystal_description polyhedron
_exptl_crystal_F_000 2872
_exptl_crystal_size_max 0.29
_exptl_crystal_size_mid 0.19
_exptl_crystal_size_min 0.12
_refine_diff_density_max 1.758
_refine_diff_density_min -1.474
_refine_diff_density_rms 0.365
_refine_ls_abs_structure_details '(Flack, 1983)'
_refine_ls_abs_structure_Flack 0.49(4)
_refine_ls_extinction_method none
_refine_ls_goodness_of_fit_ref 1.099
_refine_ls_matrix_type full
_refine_ls_number_parameters 155
_refine_ls_number_reflns 6585
_refine_ls_number_restraints 1
_refine_ls_restrained_S_all 1.099
_refine_ls_R_factor_all 0.0339
_refine_ls_R_factor_gt 0.0334
_refine_ls_shift/su_max 0.001
_refine_ls_shift/su_mean 0.000
_refine_ls_structure_factor_coef Fsqd
_refine_ls_weighting_details 'calc w=1/[\s^2^(Fo^2^)+(0.0339P)^2^+47.6292P] where P=(Fo^2^+2Fc^2^)/3'
_refine_ls_weighting_scheme calc
_refine_ls_wR_factor_gt 0.0847
_refine_ls_wR_factor_ref 0.0860
_reflns_number_gt 6529
_reflns_number_total 6585
_reflns_threshold_expression >2sigma(I)
_cod_data_source_file ic701229q-file008.cif
_cod_data_source_block cz18i
_cod_database_code 4304011

loop_
_symmetry_equiv_pos_as_xyz
'x, y, z'
'-x, -y, z+1/2'
'-y, x, z+1/4'
'y, -x, z+3/4'

loop_
_atom_site_label
_atom_site_type_symbol
_atom_site_fract_x
_atom_site_fract_y
_atom_site_fract_z
_atom_site_U_iso_or_equiv
_atom_site_adp_type
_atom_site_occupancy
_atom_site_symmetry_multiplicity
_atom_site_calc_flag
_atom_site_refinement_flags
_atom_site_disorder_assembly
_atom_site_disorder_group
La1 La 0.29309(9) 0.18527(9) 0.30789(2) 0.01374(13) Uani 1 1 d . . .
La2 La 0.71161(9) 0.23720(9) 0.37914(2) 0.01460(13) Uani 1 1 d . . .
La3 La 0.80133(10) 0.39379(9) 0.19829(2) 0.01348(13) Uani 1 1 d . . .
La4 La 0.26435(9) 0.20889(9) 0.61165(2) 0.01424(13) Uani 1 1 d . . .
La5 La 0.62881(9) -0.15410(9) 0.31968(2) 0.01275(12) Uani 1 1 d . . .
La6 La 0.11500(9) 0.69611(10) 0.18717(2) 0.01434(14) Uani 1 1 d . . .
Br1 Br 0.47820(17) 0.50225(17) 0.32979(6) 0.0190(2) Uani 1 1 d . . .
Br2 Br 0.64448(18) 0.17384(18) 0.27218(5) 0.0229(3) Uani 1 1 d . . .
Br3 Br 0.15324(17) 0.31696(18) 0.51587(4) 0.0191(2) Uani 1 1 d . . .
Br4 Br 0.12215(17) 0.35916(16) 0.38458(5) 0.0177(2) Uani 1 1 d . . .
Br5 Br 0.8827(2) 0.0611(2) 0.45534(6) 0.0279(3) Uani 1 1 d . . .
Br6 Br 0.35178(17) 0.83869(16) 0.63584(5) 0.0188(3) Uani 1 1 d . . .
Br7 Br 0.5436(2) 0.40803(19) 0.45338(5) 0.0254(3) Uani 1 1 d . . .
Br8 Br 0.25355(18) 0.23188(18) 0.71480(4) 0.0217(3) Uani 1 1 d . . .
Br9 Br 0.02808(19) 0.4953(2) 0.27502(5) 0.0258(3) Uani 1 1 d . . .
Br10 Br 0.97153(16) 0.0023(2) 0.32969(6) 0.0212(3) Uani 1 1 d . . .
Fe Fe 0.0075(2) 0.4603(2) 0.62817(6) 0.0113(3) Uani 1 1 d . . .

loop_
_atom_site_aniso_label
_atom_site_aniso_U_11
_atom_site_aniso_U_22
_atom_site_aniso_U_33
_atom_site_aniso_U_23
_atom_site_aniso_U_13
_atom_site_aniso_U_12
La1 0.0130(3) 0.0126(3) 0.0156(3) -0.0007(2) 0.0007(2) -0.0013(2)
La2 0.0140(3) 0.0127(3) 0.0171(3) -0.0009(3) -0.0004(2) -0.0006(2)
La3 0.0147(3) 0.0145(3) 0.0113(3) 0.0019(2) 0.0003(2) -0.0025(3)
La4 0.0122(3) 0.0135(3) 0.0171(3) 0.0014(2) -0.0010(2) -0.0007(2)
La5 0.0133(3) 0.0111(3) 0.0139(3) 0.0011(2) -0.0001(2) -0.0018(2)
La6 0.0117(3) 0.0179(3) 0.0134(3) 0.0006(3) -0.0009(2) -0.0020(3)
Br1 0.0189(6) 0.0109(5) 0.0272(6) 0.0009(4) -0.0004(5) -0.0005(5)
Br2 0.0221(6) 0.0208(6) 0.0259(6) 0.0101(5) 0.0113(5) 0.0050(5)
Br3 0.0203(6) 0.0220(6) 0.0151(5) -0.0051(5) 0.0048(4) -0.0015(5)
Br4 0.0192(6) 0.0136(6) 0.0203(5) 0.0034(5) 0.0020(5) 0.0053(4)
Br5 0.0234(7) 0.0282(8) 0.0320(7) 0.0105(6) -0.0117(6) -0.0068(6)
Br6 0.0196(6) 0.0134(5) 0.0235(6) 0.0035(5) -0.0038(5) -0.0050(4)
Br7 0.0327(8) 0.0183(6) 0.0250(6) -0.0079(5) 0.0095(6) -0.0089(6)
Br8 0.0231(6) 0.0224(6) 0.0197(6) 0.0037(5) -0.0050(5) 0.0033(5)
Br9 0.0267(7) 0.0343(8) 0.0164(5) 0.0045(5) -0.0033(5) -0.0041(5)
Br10 0.0127(5) 0.0187(6) 0.0321(7) 0.0033(5) 0.0013(5) -0.0017(5)
Fe 0.0099(8) 0.0134(8) 0.0105(7) 0.0010(6) 0.0003(5) 0.0002(5)

loop_
_atom_type_symbol
_atom_type_description
_atom_type_scat_dispersion_real
_atom_type_scat_dispersion_imag
_atom_type_scat_source
Fe Fe 0.2886 0.5448 'International Tables Vol C Tables 4.2.6.8 and 6.1.1.4'
Br Br 0.1811 1.6452 'International Tables Vol C Tables 4.2.6.8 and 6.1.1.4'
La La -0.6411 1.6148 'International Tables Vol C Tables 4.2.6.8 and 6.1.1.4'

loop_
_geom_angle_atom_site_label_1
_geom_angle_atom_site_label_2
_geom_angle_atom_site_label_3
_geom_angle
_geom_angle_site_symmetry_1
_geom_angle_site_symmetry_3
_geom_angle_publ_flag
Fe La1 Br4 86.04(5) 4_554 . ?
Fe La1 Br3 77.04(5) 4_554 4_554 ?
Br4 La1 Br3 139.97(5) . 4_554 ?
Fe La1 Br2 78.19(5) 4_554 . ?
Br4 La1 Br2 135.06(5) . . ?
Br3 La1 Br2 76.69(4) 4_554 . ?
Fe La1 Br1 94.14(5) 4_554 . ?
Br4 La1 Br1 70.83(4) . . ?
Br3 La1 Br1 145.39(5) 4_554 . ?
Br2 La1 Br1 68.73(4) . . ?
Fe La1 Br10 89.25(5) 4_554 1_455 ?
Br4 La1 Br10 71.16(5) . 1_455 ?
Br3 La1 Br10 72.59(4) 4_554 1_455 ?
Br2 La1 Br10 148.72(5) . 1_455 ?
Br1 La1 Br10 141.48(5) . 1_455 ?
Fe La1 Br9 151.28(5) 4_554 . ?
Br4 La1 Br9 65.29(4) . . ?
Br3 La1 Br9 126.00(4) 4_554 . ?
Br2 La1 Br9 120.61(4) . . ?
Br1 La1 Br9 75.60(4) . . ?
Br10 La1 Br9 83.21(4) 1_455 . ?
Fe La1 Br5 138.93(5) 4_554 4_564 ?
Br4 La1 Br5 117.58(4) . 4_564 ?
Br3 La1 Br5 63.23(4) 4_554 4_564 ?
Br2 La1 Br5 101.16(4) . 4_564 ?
Br1 La1 Br5 124.35(5) . 4_564 ?
Br10 La1 Br5 70.03(4) 1_455 4_564 ?
Br9 La1 Br5 63.26(4) . 4_564 ?
Fe La1 La6 37.89(4) 4_554 3_655 ?
Br4 La1 La6 48.34(3) . 3_655 ?
Br3 La1 La6 105.69(3) 4_554 3_655 ?
Br2 La1 La6 108.48(4) . 3_655 ?
Br1 La1 La6 84.48(4) . 3_655 ?
Br10 La1 La6 74.97(4) 1_455 3_655 ?
Br9 La1 La6 113.59(3) . 3_655 ?
Br5 La1 La6 144.99(4) 4_564 3_655 ?
Fe La1 La5 40.06(4) 4_554 . ?
Br4 La1 La5 126.02(3) . . ?
Br3 La1 La5 49.30(3) 4_554 . ?
Br2 La1 La5 49.67(3) . . ?
Br1 La1 La5 103.49(3) . . ?
Br10 La1 La5 103.54(4) 1_455 . ?
Br9 La1 La5 168.07(3) . . ?
Br5 La1 La5 109.41(3) 4_564 . ?
La6 La1 La5 77.94(2) 3_655 . ?
Fe La1 Br7 138.58(5) 4_554 4_564 ?
Br4 La1 Br7 116.17(4) . 4_564 ?
Br3 La1 Br7 99.94(4) 4_554 4_564 ?
Br2 La1 Br7 61.25(4) . 4_564 ?
Br1 La1 Br7 64.80(4) . 4_564 ?
Br10 La1 Br7 129.90(4) 1_455 4_564 ?
Br9 La1 Br7 61.01(4) . 4_564 ?
Br5 La1 Br7 63.09(4) 4_564 4_564 ?
La6 La1 Br7 149.27(3) 3_655 4_564 ?
La5 La1 Br7 107.61(3) . 4_564 ?
Fe La1 La2 45.09(4) 4_554 . ?
Br4 La1 La2 86.93(3) . . ?
Br3 La1 La2 104.85(4) 4_554 . ?
Br2 La1 La2 52.56(3) . . ?
Br1 La1 La2 51.96(3) . . ?
Br10 La1 La2 131.26(4) 1_455 . ?
Br9 La1 La2 126.72(3) . . ?
Br5 La1 La2 153.73(3) 4_564 . ?
La6 La1 La2 58.57(2) 3_655 . ?
La5 La1 La2 55.613(18) . . ?
Br7 La1 La2 98.79(3) 4_564 . ?
Fe La1 La4 46.98(4) 4_554 4_554 ?
Br4 La1 La4 92.87(3) . 4_554 ?
Br3 La1 La4 49.49(3) 4_554 4_554 ?
Br2 La1 La4 105.51(3) . 4_554 ?
Br1 La1 La4 139.70(4) . 4_554 ?
Br10 La1 La4 48.45(3) 1_455 4_554 ?
Br9 La1 La4 131.63(4) . 4_554 ?
Br5 La1 La4 95.93(3) 4_564 4_554 ?
La6 La1 La4 58.775(19) 3_655 4_554 ?
La5 La1 La4 56.183(19) . 4_554 ?
Br7 La1 La4 149.41(3) 4_564 4_554 ?
La2 La1 La4 91.84(2) . 4_554 ?
Fe La1 La4 109.21(4) 4_554 4_564 ?
Br4 La1 La4 41.14(3) . 4_564 ?
Br3 La1 La4 173.46(4) 4_554 4_564 ?
Br2 La1 La4 106.09(4) . 4_564 ?
Br1 La1 La4 38.09(3) . 4_564 ?
Br10 La1 La4 105.08(4) 1_455 4_564 ?
Br9 La1 La4 47.47(3) . 4_564 ?
Br5 La1 La4 110.27(3) 4_564 4_564 ?
La6 La1 La4 79.239(19) 3_655 4_564 ?
La5 La1 La4 136.94(2) . 4_564 ?
Br7 La1 La4 76.72(3) 4_564 4_564 ?
La2 La1 La4 81.33(2) . 4_564 ?
La4 La1 La4 133.50(2) 4_554 4_564 ?
Fe La1 La2 100.22(4) 4_554 1_455 ?
Br4 La1 La2 40.21(3) . 1_455 ?
Br3 La1 La2 107.40(3) 4_554 1_455 ?
Br2 La1 La2 175.27(4) . 1_455 ?
Br1 La1 La2 107.09(3) . 1_455 ?
Br10 La1 La2 34.98(3) 1_455 1_455 ?
Br9 La1 La2 59.16(3) . 1_455 ?
Br5 La1 La2 82.99(3) 4_564 1_455 ?
La6 La1 La2 68.372(19) 3_655 1_455 ?
La5 La1 La2 131.22(2) . 1_455 ?
Br7 La1 La2 119.51(3) 4_564 1_455 ?
La2 La1 La2 123.27(2) . 1_455 ?
La4 La1 La2 76.105(19) 4_554 1_455 ?
La4 La1 La2 70.110(15) 4_564 1_455 ?
Fe La1 La2 144.99(4) 4_554 4_564 ?
Br4 La1 La2 128.96(3) . 4_564 ?
Br3 La1 La2 75.11(3) 4_554 4_564 ?
Br2 La1 La2 75.10(3) . 4_564 ?
Br1 La1 La2 96.82(4) . 4_564 ?
Br10 La1 La2 102.11(4) 1_455 4_564 ?
Br9 La1 La2 63.67(3) . 4_564 ?
Br5 La1 La2 32.20(3) 4_564 4_564 ?
La6 La1 La2 176.41(2) 3_655 4_564 ?
La5 La1 La2 104.940(19) . 4_564 ?
Br7 La1 La2 32.24(3) 4_564 4_564 ?
La2 La1 La2 124.78(2) . 4_564 ?
La4 La1 La2 120.91(2) 4_554 4_564 ?
La4 La1 La2 99.704(19) 4_564 4_564 ?
La2 La1 La2 108.041(18) 1_455 4_564 ?
Fe La2 Br7 90.24(5) 4_554 . ?
Fe La2 Br5 90.40(5) 4_554 . ?
Br7 La2 Br5 83.10(5) . . ?
Fe La2 Br10 93.00(5) 4_554 . ?
Br7 La2 Br10 158.60(5) . . ?
Br5 La2 Br10 75.73(5) . . ?
Fe La2 Br1 92.29(5) 4_554 . ?
Br7 La2 Br1 75.43(5) . . ?
Br5 La2 Br1 158.37(6) . . ?
Br10 La2 Br1 125.50(5) . . ?
Fe La2 Br2 76.08(5) 4_554 . ?
Br7 La2 Br2 136.45(5) . . ?
Br5 La2 Br2 136.94(5) . . ?
Br10 La2 Br2 64.64(4) . . ?
Br1 La2 Br2 64.29(4) . . ?
Fe La2 Br4 152.25(5) 4_554 1_655 ?
Br7 La2 Br4 106.05(4) . 1_655 ?
Br5 La2 Br4 70.02(4) . 1_655 ?
Br10 La2 Br4 63.82(4) . 1_655 ?
Br1 La2 Br4 113.25(4) . 1_655 ?
Br2 La2 Br4 104.52(4) . 1_655 ?
Fe La2 Br6 151.31(5) 4_554 4_564 ?
Br7 La2 Br6 69.12(4) . 4_564 ?
Br5 La2 Br6 105.96(4) . 4_564 ?
Br10 La2 Br6 113.58(4) . 4_564 ?
Br1 La2 Br6 63.98(4) . 4_564 ?
Br2 La2 Br6 104.81(4) . 4_564 ?
Br4 La2 Br6 56.20(3) 1_655 4_564 ?
Fe La2 La5 42.65(4) 4_554 . ?
Br7 La2 La5 132.71(4) . . ?
Br5 La2 La5 91.78(4) . . ?
Br10 La2 La5 52.38(3) . . ?
Br1 La2 La5 104.64(4) . . ?
Br2 La2 La5 50.97(3) . . ?
Br4 La2 La5 116.17(3) 1_655 . ?
Br6 La2 La5 154.35(3) 4_564 . ?
Fe La2 La6 37.84(4) 4_554 3_655 ?
Br7 La2 La6 52.41(3) . 3_655 ?
Br5 La2 La6 86.65(4) . 3_655 ?
Br10 La2 La6 128.02(4) . 3_655 ?
Br1 La2 La6 82.41(3) . 3_655 ?
Br2 La2 La6 104.33(3) . 3_655 ?
Br4 La2 La6 150.97(3) 1_655 3_655 ?
Br6 La2 La6 118.25(3) 4_564 3_655 ?
La5 La2 La6 80.43(2) . 3_655 ?
Fe La2 La1 46.83(4) 4_554 . ?
Br7 La2 La1 92.75(4) . . ?
Br5 La2 La1 137.12(4) . . ?
Br10 La2 La1 104.84(4) . . ?
Br1 La2 La1 48.30(3) . . ?
Br2 La2 La1 48.08(3) . . ?
Br4 La2 La1 149.72(3) 1_655 . ?
Br6 La2 La1 112.27(3) 4_564 . ?
La5 La2 La1 60.439(19) . . ?
La6 La2 La1 58.68(2) 3_655 . ?
Fe La2 La3 42.84(4) 4_554 3_645 ?
Br7 La2 La3 86.54(4) . 3_645 ?
Br5 La2 La3 47.58(3) . 3_645 ?
Br10 La2 La3 81.56(3) . 3_645 ?
Br1 La2 La3 131.92(3) . 3_645 ?
Br2 La2 La3 107.90(3) . 3_645 ?
Br4 La2 La3 114.51(3) 1_655 3_645 ?
Br6 La2 La3 147.28(3) 4_564 3_645 ?
La5 La2 La3 57.72(2) . 3_645 ?
La6 La2 La3 52.314(17) 3_655 3_645 ?
La1 La2 La3 89.66(2) . 3_645 ?
Fe La2 La3 120.76(4) 4_554 3_655 ?
Br7 La2 La3 36.43(3) . 3_655 ?
Br5 La2 La3 101.84(4) . 3_655 ?
Br10 La2 La3 146.24(3) . 3_655 ?
Br1 La2 La3 58.71(3) . 3_655 ?
Br2 La2 La3 120.33(3) . 3_655 ?
Br4 La2 La3 83.48(3) 1_655 3_655 ?
Br6 La2 La3 33.71(2) 4_564 3_655 ?
La5 La2 La3 159.25(2) . 3_655 ?
La6 La2 La3 84.77(2) 3_655 3_655 ?
La1 La2 La3 99.35(2) . 3_655 ?
La3 La2 La3 122.16(3) 3_645 3_655 ?
Fe La2 La1 126.26(4) 4_554 1_655 ?
Br7 La2 La1 139.96(4) . 1_655 ?
Br5 La2 La1 81.05(4) . 1_655 ?
Br10 La2 La1 33.42(3) . 1_655 ?
Br1 La2 La1 114.00(3) . 1_655 ?
Br2 La2 La1 75.23(3) . 1_655 ?
Br4 La2 La1 33.92(2) 1_655 1_655 ?
Br6 La2 La1 80.33(3) 4_564 1_655 ?
La5 La2 La1 84.42(2) . 1_655 ?
La6 La2 La1 160.15(2) 3_655 1_655 ?
La1 La2 La1 123.27(2) . 1_655 ?
La3 La2 La1 108.43(2) 3_645 1_655 ?
La3 La2 La1 112.908(18) 3_655 1_655 ?
Fe La2 La6 122.19(4) 4_554 3_755 ?
Br7 La2 La6 105.90(4) . 3_755 ?
Br5 La2 La6 40.12(3) . 3_755 ?
Br10 La2 La6 55.01(3) . 3_755 ?
Br1 La2 La6 145.26(3) . 3_755 ?
Br2 La2 La6 116.46(3) . 3_755 ?
Br4 La2 La6 32.18(2) 1_655 3_755 ?
Br6 La2 La6 83.72(3) 4_564 3_755 ?
La5 La2 La6 99.26(2) . 3_755 ?
La6 La2 La6 126.72(3) 3_655 3_755 ?
La1 La2 La6 159.12(2) . 3_755 ?
La3 La2 La6 82.33(2) 3_645 3_755 ?
La3 La2 La6 101.242(17) 3_655 3_755 ?
La1 La2 La6 43.656(16) 1_655 3_755 ?
Fe La2 La5 123.88(4) 4_554 1_565 ?
Br7 La2 La5 75.35(4) . 1_565 ?
Br5 La2 La5 138.75(4) . 1_565 ?
Br10 La2 La5 119.31(4) . 1_565 ?
Br1 La2 La5 31.72(3) . 1_565 ?
Br2 La2 La5 78.67(3) . 1_565 ?
Br4 La2 La5 82.60(3) 1_655 1_565 ?
Br6 La2 La5 33.36(2) 4_564 1_565 ?
La5 La2 La5 128.54(3) . 1_565 ?
La6 La2 La5 106.19(2) 3_655 1_565 ?
La1 La2 La5 79.434(19) . 1_565 ?
La3 La2 La5 158.24(2) 3_645 1_565 ?
La3 La2 La5 43.161(16) 3_655 1_565 ?
La1 La2 La5 93.263(16) 1_655 1_565 ?
La6 La2 La5 113.912(18) 3_755 1_565 ?
Fe La2 La1 100.41(4) 4_554 3_655 ?
Br7 La2 La1 45.28(4) . 3_655 ?
Br5 La2 La1 39.77(4) . 3_655 ?
Br10 La2 La1 113.39(4) . 3_655 ?
Br1 La2 La1 118.78(4) . 3_655 ?
Br2 La2 La1 175.67(3) . 3_655 ?
Br4 La2 La1 77.36(3) 1_655 3_655 ?
Br6 La2 La1 79.49(3) 4_564 3_655 ?
La5 La2 La1 124.71(2) . 3_655 ?
La6 La2 La1 73.643(19) 3_655 3_655 ?
La1 La2 La1 131.01(2) . 3_655 ?
La3 La2 La1 67.800(19) 3_645 3_655 ?
La3 La2 La1 63.576(15) 3_655 3_655 ?
La1 La2 La1 105.319(18) 1_655 3_655 ?
La6 La2 La1 63.095(15) 3_755 3_655 ?
La5 La2 La1 105.527(18) 1_565 3_655 ?
Fe La3 Br6 92.39(5) 2_664 2_664 ?
Fe La3 Br9 95.72(5) 2_664 1_655 ?
Br6 La3 Br9 155.05(5) 2_664 1_655 ?
Fe La3 Br5 88.82(5) 2_664 4_664 ?
Br6 La3 Br5 82.14(5) 2_664 4_664 ?
Br9 La3 Br5 74.49(5) 1_655 4_664 ?
Fe La3 Br2 167.93(5) 2_664 . ?
Br6 La3 Br2 84.10(4) 2_664 . ?
Br9 La3 Br2 83.08(5) 1_655 . ?
Br5 La3 Br2 79.27(4) 4_664 . ?
Fe La3 Br8 77.61(5) 2_664 2_664 ?
Br6 La3 Br8 132.10(5) 2_664 2_664 ?
Br9 La3 Br8 72.80(4) 1_655 2_664 ?
Br5 La3 Br8 142.93(5) 4_664 2_664 ?
Br2 La3 Br8 113.22(4) . 2_664 ?
Fe La3 Br7 120.42(5) 2_664 4_564 ?
Br6 La3 Br7 73.18(4) 2_664 4_564 ?
Br9 La3 Br7 121.41(5) 1_655 4_564 ?
Br5 La3 Br7 141.71(5) 4_664 4_564 ?
Br2 La3 Br7 69.62(4) . 4_564 ?
Br8 La3 Br7 72.42(4) 2_664 4_564 ?
Fe La3 La6 41.77(4) 2_664 1_655 ?
Br6 La3 La6 133.96(4) 2_664 1_655 ?
Br9 La3 La6 56.38(3) 1_655 1_655 ?
Br5 La3 La6 91.09(4) 4_664 1_655 ?
Br2 La3 La6 139.38(4) . 1_655 ?
Br8 La3 La6 56.08(3) 2_664 1_655 ?
Br7 La3 La6 127.09(4) 4_564 1_655 ?
Fe La3 La5 40.96(4) 2_664 4_664 ?
Br6 La3 La5 51.73(3) 2_664 4_664 ?
Br9 La3 La5 134.30(4) 1_655 4_664 ?
Br5 La3 La5 88.14(4) 4_664 4_664 ?
Br2 La3 La5 135.45(4) . 4_664 ?
Br8 La3 La5 102.51(3) 2_664 4_664 ?
Br7 La3 La5 98.47(4) 4_564 4_664 ?
La6 La3 La5 82.72(2) 1_655 4_664 ?
Fe La3 La4 45.42(4) 2_664 2_664 ?
Br6 La3 La4 93.34(4) 2_664 2_664 ?
Br9 La3 La4 109.10(4) 1_655 2_664 ?
Br5 La3 La4 133.97(4) 4_664 2_664 ?
Br2 La3 La4 146.13(4) . 2_664 ?
Br8 La3 La4 47.09(3) 2_664 2_664 ?
Br7 La3 La4 77.29(4) 4_564 2_664 ?
La6 La3 La4 59.88(2) 1_655 2_664 ?
La5 La3 La4 55.710(19) 4_664 2_664 ?
Fe La3 La2 42.87(4) 2_664 4_664 ?
Br6 La3 La2 85.37(3) 2_664 4_664 ?
Br9 La3 La2 84.65(4) 1_655 4_664 ?
Br5 La3 La2 45.96(3) 4_664 4_664 ?
Br2 La3 La2 125.15(4) . 4_664 ?
Br8 La3 La2 113.48(4) 2_664 4_664 ?
Br7 La3 La2 153.03(4) 4_564 4_664 ?
La6 La3 La2 59.25(2) 1_655 4_664 ?
La5 La3 La2 54.784(19) 4_664 4_664 ?
La4 La3 La2 88.08(2) 2_664 4_664 ?
Fe La3 La2 105.59(4) 2_664 4_564 ?
Br6 La3 La2 41.73(3) 2_664 4_564 ?
Br9 La3 La2 153.11(4) 1_655 4_564 ?
Br5 La3 La2 121.32(4) 4_664 4_564 ?
Br2 La3 La2 79.38(4) . 4_564 ?
Br8 La3 La2 95.65(3) 2_664 4_564 ?
Br7 La3 La2 32.54(3) 4_564 4_564 ?
La6 La3 La2 136.43(3) 1_655 4_564 ?
La5 La3 La2 71.214(19) 4_664 4_564 ?
La4 La3 La2 76.561(19) 2_664 4_564 ?
La2 La3 La2 122.16(3) 4_664 4_564 ?
Fe La3 La5 110.29(4) 2_664 1_565 ?
Br6 La3 La5 139.51(4) 2_664 1_565 ?
Br9 La3 La5 57.91(4) 1_655 1_565 ?
Br5 La3 La5 129.51(4) 4_664 1_565 ?
Br2 La3 La5 79.30(4) . 1_565 ?
Br8 La3 La5 35.13(3) 2_664 1_565 ?
Br7 La3 La5 66.45(3) 4_564 1_565 ?
La6 La3 La5 76.95(2) 1_655 1_565 ?
La5 La3 La5 136.75(2) 4_664 1_565 ?
La4 La3 La5 81.11(2) 2_664 1_565 ?
La2 La3 La5 133.99(2) 4_664 1_565 ?
La2 La3 La5 98.608(18) 4_564 1_565 ?
Fe La4 Br1 89.67(5) . 3_655 ?
Fe La4 Br10 89.23(5) . 3_545 ?
Br1 La4 Br10 143.21(5) 3_655 3_545 ?
Fe La4 Br8 76.88(5) . . ?
Br1 La4 Br8 106.41(5) 3_655 . ?
Br10 La4 Br8 109.10(5) 3_545 . ?
Fe La4 Br3 75.51(5) . . ?
Br1 La4 Br3 72.25(4) 3_655 . ?
Br10 La4 Br3 71.89(4) 3_545 . ?
Br8 La4 Br3 152.37(4) . . ?
Fe La4 Br6 140.78(5) . 1_545 ?
Br1 La4 Br6 127.71(5) 3_655 1_545 ?
Br10 La4 Br6 68.25(4) 3_545 1_545 ?
Br8 La4 Br6 80.76(4) . 1_545 ?
Br3 La4 Br6 122.68(4) . 1_545 ?
Fe La4 Br4 142.00(5) . 3_655 ?
Br1 La4 Br4 68.27(4) 3_655 3_655 ?
Br10 La4 Br4 127.10(4) 3_545 3_655 ?
Br8 La4 Br4 80.22(4) . 3_655 ?
Br3 La4 Br4 122.17(4) . 3_655 ?
Br6 La4 Br4 62.03(3) 1_545 3_655 ?
Fe La4 Br9 142.61(5) . 3_655 ?
Br1 La4 Br9 74.39(4) 3_655 3_655 ?
Br10 La4 Br9 84.57(4) 3_545 3_655 ?
Br8 La4 Br9 139.73(4) . 3_655 ?
Br3 La4 Br9 67.50(4) . 3_655 ?
Br6 La4 Br9 69.27(4) 1_545 3_655 ?
Br4 La4 Br9 62.37(4) 3_655 3_655 ?
Fe La4 La5 41.96(4) . 3 ?
Br1 La4 La5 52.47(3) 3_655 3 ?
Br10 La4 La5 107.69(3) 3_545 3 ?
Br8 La4 La5 105.57(3) . 3 ?
Br3 La4 La5 50.84(3) . 3 ?
Br6 La4 La5 173.51(4) 1_545 3 ?
Br4 La4 La5 119.89(3) 3_655 3 ?
Br9 La4 La5 105.71(3) 3_655 3 ?
Fe La4 La6 37.68(4) . 2_565 ?
Br1 La4 La6 121.96(4) 3_655 2_565 ?
Br10 La4 La6 74.93(4) 3_545 2_565 ?
Br8 La4 La6 52.52(3) . 2_565 ?
Br3 La4 La6 103.75(3) . 2_565 ?
Br6 La4 La6 103.69(3) 1_545 2_565 ?
Br4 La4 La6 132.71(3) 3_655 2_565 ?
Br9 La4 La6 159.44(4) 3_655 2_565 ?
La5 La4 La6 79.58(2) 3 2_565 ?
Fe La4 La1 46.45(4) . 3 ?
Br1 La4 La1 108.64(4) 3_655 3 ?
Br10 La4 La1 48.95(3) 3_545 3 ?
Br8 La4 La1 110.85(4) . 3 ?
Br3 La4 La1 47.90(3) . 3 ?
Br6 La4 La1 116.84(3) 1_545 3 ?
Br4 La4 La1 168.81(3) 3_655 3 ?
Br9 La4 La1 106.52(3) 3_655 3 ?
La5 La4 La1 59.910(18) 3 3 ?
La6 La4 La1 58.33(2) 2_565 3 ?
Fe La4 La3 43.27(4) . 2_665 ?
Br1 La4 La3 73.28(4) 3_655 2_665 ?
Br10 La4 La3 126.22(4) 3_545 2_665 ?
Br8 La4 La3 48.23(3) . 2_665 ?
Br3 La4 La3 107.80(3) . 2_665 ?
Br6 La4 La3 128.79(4) 1_545 2_665 ?
Br4 La4 La3 99.36(3) 3_655 2_665 ?
Br9 La4 La3 147.06(4) 3_655 2_665 ?
La5 La4 La3 57.65(2) 3 2_665 ?
La6 La4 La3 52.359(18) 2_565 2_665 ?
La1 La4 La3 89.70(2) 3 2_665 ?
Fe La4 La1 127.85(4) . 3_655 ?
Br1 La4 La1 38.20(3) 3_655 3_655 ?
Br10 La4 La1 130.54(4) 3_545 3_655 ?
Br8 La4 La1 110.41(4) . 3_655 ?
Br3 La4 La1 85.90(3) . 3_655 ?
Br6 La4 La1 90.07(3) 1_545 3_655 ?
Br4 La4 La1 38.08(3) 3_655 3_655 ?
Br9 La4 La1 45.97(3) 3_655 3_655 ?
La5 La4 La1 89.04(2) 3 3_655 ?
La6 La4 La1 154.48(2) 2_565 3_655 ?
La1 La4 La1 133.51(3) 3 3_655 ?
La3 La4 La1 102.31(2) 2_665 3_655 ?
Fe La4 La5 124.75(4) . 3_545 ?
Br1 La4 La5 135.94(4) 3_655 3_545 ?
Br10 La4 La5 36.18(3) 3_545 3_545 ?
Br8 La4 La5 107.62(3) . 3_545 ?
Br3 La4 La5 89.32(3) . 3_545 ?
Br6 La4 La5 36.40(3) 1_545 3_545 ?
Br4 La4 La5 90.94(3) 3_655 3_545 ?
Br9 La4 La5 61.57(3) 3_655 3_545 ?
La5 La4 La5 137.86(3) 3 3_545 ?
La6 La4 La5 100.92(2) 2_565 3_545 ?
La1 La4 La5 84.214(19) 3 3_545 ?
La3 La4 La5 150.46(2) 2_665 3_545 ?
La1 La4 La5 102.787(18) 3_655 3_545 ?
Fe La4 La6 107.87(4) . 3_655 ?
Br1 La4 La6 76.19(3) 3_655 3_655 ?
Br10 La4 La6 69.24(4) 3_545 3_655 ?
Br8 La4 La6 174.75(3) . 3_655 ?
Br3 La4 La6 32.56(3) . 3_655 ?
Br6 La4 La6 94.04(3) 1_545 3_655 ?
Br4 La4 La6 96.76(3) 3_655 3_655 ?
Br9 La4 La6 36.01(3) 3_655 3_655 ?
La5 La4 La6 79.653(19) 3 3_655 ?
La6 La4 La6 130.20(2) 2_565 3_655 ?
La1 La4 La6 72.070(18) 3 3_655 ?
La3 La4 La6 136.88(2) 2_665 3_655 ?
La1 La4 La6 68.671(16) 3_655 3_655 ?
La5 La4 La6 67.978(15) 3_545 3_655 ?
Fe La5 Br3 84.43(6) 4_554 4_554 ?
Fe La5 Br2 85.66(5) 4_554 . ?
Br3 La5 Br2 77.64(4) 4_554 . ?
Fe La5 Br6 96.51(5) 4_554 4_554 ?
Br3 La5 Br6 144.61(5) 4_554 4_554 ?
Br2 La5 Br6 137.74(5) . 4_554 ?
Fe La5 Br1 98.49(5) 4_554 1_545 ?
Br3 La5 Br1 73.48(4) 4_554 1_545 ?
Br2 La5 Br1 150.23(5) . 1_545 ?
Br6 La5 Br1 71.40(4) 4_554 1_545 ?
Fe La5 Br10 103.41(6) 4_554 . ?
Br3 La5 Br10 144.79(5) 4_554 . ?
Br2 La5 Br10 68.98(5) . . ?
Br6 La5 Br10 69.51(4) 4_554 . ?
Br1 La5 Br10 136.81(4) 1_545 . ?
Fe La5 Br8 153.61(6) 4_554 2_654 ?
Br3 La5 Br8 75.32(4) 4_554 2_654 ?
Br2 La5 Br8 73.73(4) . 2_654 ?
Br6 La5 Br8 109.81(4) 4_554 2_654 ?
Br1 La5 Br8 91.88(4) 1_545 2_654 ?
Br10 La5 Br8 84.69(5) . 2_654 ?
Fe La5 La2 50.39(4) 4_554 . ?
Br3 La5 La2 113.90(4) 4_554 . ?
Br2 La5 La2 56.86(4) . . ?
Br6 La5 La2 92.65(4) 4_554 . ?
Br1 La5 La2 144.17(4) 1_545 . ?
Br10 La5 La2 55.51(3) . . ?
Br8 La5 La2 123.93(4) 2_654 . ?
Fe La5 La4 52.16(4) 4_554 4_554 ?
Br3 La5 La4 53.43(3) 4_554 4_554 ?
Br2 La5 La4 113.88(4) . 4_554 ?
Br6 La5 La4 99.85(3) 4_554 4_554 ?
Br1 La5 La4 52.03(3) 1_545 4_554 ?
Br10 La5 La4 153.29(4) . 4_554 ?
Br8 La5 La4 121.96(4) 2_654 4_554 ?
La2 La5 La4 102.38(2) . 4_554 ?
Fe La5 La3 48.16(5) 4_554 3_645 ?
Br3 La5 La3 119.23(4) 4_554 3_645 ?
Br2 La5 La3 123.29(4) . 3_645 ?
Br6 La5 La3 48.68(3) 4_554 3_645 ?
Br1 La5 La3 78.32(4) 1_545 3_645 ?
Br10 La5 La3 89.25(4) . 3_645 ?
Br8 La5 La3 158.20(3) 2_654 3_645 ?
La2 La5 La3 67.49(2) . 3_645 ?
La4 La5 La3 66.65(2) 4_554 3_645 ?
Fe La5 La1 48.90(4) 4_554 . ?
Br3 La5 La1 50.02(3) 4_554 . ?
Br2 La5 La1 50.36(3) . . ?
Br6 La5 La1 145.23(3) 4_554 . ?
Br1 La5 La1 111.98(4) 1_545 . ?
Br10 La5 La1 110.50(4) . . ?
Br8 La5 La1 104.71(3) 2_654 . ?
La2 La5 La1 63.95(2) . . ?
La4 La5 La1 63.91(2) 4_554 . ?
La3 La5 La1 97.03(2) 3_645 . ?
Fe La5 La6 2.03(4) 4_554 3_655 ?
Br3 La5 La6 85.37(3) 4_554 3_655 ?
Br2 La5 La6 87.61(3) . 3_655 ?
Br6 La5 La6 94.70(3) 4_554 3_655 ?
Br1 La5 La6 97.06(3) 1_545 3_655 ?
Br10 La5 La6 103.67(4) . 3_655 ?
Br8 La5 La6 155.46(3) 2_654 3_655 ?
La2 La5 La6 51.269(18) . 3_655 ?
La4 La5 La6 51.505(17) 4_554 3_655 ?
La3 La5 La6 46.272(17) 3_645 3_655 ?
La1 La5 La6 50.764(18) . 3_655 ?
Fe La5 La4 115.65(5) 4_554 4_654 ?
Br3 La5 La4 159.90(3) 4_554 4_654 ?
Br2 La5 La4 103.66(4) . 4_654 ?
Br6 La5 La4 38.09(3) 4_554 4_654 ?
Br1 La5 La4 101.00(3) 1_545 4_654 ?
Br10 La5 La4 35.84(3) . 4_654 ?
Br8 La5 La4 85.71(3) 2_654 4_654 ?
La2 La5 La4 82.14(2) . 4_654 ?
La4 La5 La4 137.86(3) 4_554 4_654 ?
La3 La5 La4 77.267(19) 3_645 4_654 ?
La1 La5 La4 144.75(2) . 4_654 ?
La6 La5 La4 114.67(2) 3_655 4_654 ?
Fe La5 La2 106.53(5) 4_554 1_545 ?
Br3 La5 La2 106.65(3) 4_554 1_545 ?
Br2 La5 La2 167.28(4) . 1_545 ?
Br6 La5 La2 39.12(3) 4_554 1_545 ?
Br1 La5 La2 33.54(3) 1_545 1_545 ?
Br10 La5 La2 103.84(3) . 1_545 ?
Br8 La5 La2 95.51(3) 2_654 1_545 ?
La2 La5 La2 128.54(3) . 1_545 ?
La4 La5 La2 77.403(19) 4_554 1_545 ?
La3 La5 La2 65.626(18) 3_645 1_545 ?
La1 La5 La2 141.31(2) . 1_545 ?
La6 La5 La2 104.55(2) 3_655 1_545 ?
La4 La5 La2 68.098(14) 4_654 1_545 ?
Fe La5 La3 159.51(5) 4_554 1_545 ?
Br3 La5 La3 82.31(3) 4_554 1_545 ?
Br2 La5 La3 106.55(4) . 1_545 ?
Br6 La5 La3 85.51(3) 4_554 1_545 ?
Br1 La5 La3 62.74(3) 1_545 1_545 ?
Br10 La5 La3 96.41(4) . 1_545 ?
Br8 La5 La3 32.82(3) 2_654 1_545 ?
La2 La5 La3 150.07(2) . 1_545 ?
La4 La5 La3 107.38(2) 4_554 1_545 ?
La3 La5 La3 128.14(2) 3_645 1_545 ?
La1 La5 La3 127.79(2) . 1_545 ?
La6 La5 La3 158.66(2) 3_655 1_545 ?
La4 La5 La3 78.088(17) 4_654 1_545 ?
La2 La5 La3 62.965(18) 1_545 1_545 ?
Fe La6 Br4 99.45(6) 2_564 4_564 ?
Fe La6 Br3 169.73(6) 2_564 4_564 ?
Br4 La6 Br3 80.81(4) 4_564 4_564 ?
Fe La6 Br7 95.67(6) 2_564 4_564 ?
Br4 La6 Br7 83.04(5) 4_564 4_564 ?
Br3 La6 Br7 74.13(4) 4_564 4_564 ?
Fe La6 Br9 103.56(6) 2_564 . ?
Br4 La6 Br9 148.61(5) 4_564 . ?
Br3 La6 Br9 72.79(4) 4_564 . ?
Br7 La6 Br9 73.75(5) 4_564 . ?
Fe La6 Br8 83.79(6) 2_564 2_564 ?
Br4 La6 Br8 133.46(5) 4_564 2_564 ?
Br3 La6 Br8 103.57(4) 4_564 2_564 ?
Br7 La6 Br8 143.23(5) 4_564 2_564 ?
Br9 La6 Br8 70.72(4) . 2_564 ?
Fe La6 Br5 125.76(6) 2_564 4_574 ?
Br4 La6 Br5 70.83(4) 4_564 4_574 ?
Br3 La6 Br5 64.14(4) 4_564 4_574 ?
Br7 La6 Br5 133.27(5) 4_564 4_574 ?
Br9 La6 Br5 110.67(5) . 4_574 ?
Br8 La6 Br5 70.11(4) 2_564 4_574 ?
Fe La6 La3 53.00(5) 2_564 1_455 ?
Br4 La6 La3 152.30(4) 4_564 1_455 ?
Br3 La6 La3 125.67(4) 4_564 1_455 ?
Br7 La6 La3 95.84(4) 4_564 1_455 ?
Br9 La6 La3 53.46(3) . 1_455 ?
Br8 La6 La3 54.86(3) 2_564 1_455 ?
Br5 La6 La3 124.97(4) 4_574 1_455 ?
Fe La6 La2 47.37(5) 2_564 4_564 ?
Br4 La6 La2 91.30(4) 4_564 4_564 ?
Br3 La6 La2 122.44(4) 4_564 4_564 ?
Br7 La6 La2 48.31(3) 4_564 4_564 ?
Br9 La6 La2 88.83(4) . 4_564 ?
Br8 La6 La2 121.18(4) 2_564 4_564 ?
Br5 La6 La2 160.34(4) 4_574 4_564 ?
La3 La6 La2 68.44(2) 1_455 4_564 ?
Fe La6 La1 49.33(5) 2_564 4_564 ?
Br4 La6 La1 50.35(3) 4_564 4_564 ?
Br3 La6 La1 130.93(4) 4_564 4_564 ?
Br7 La6 La1 93.07(4) 4_564 4_564 ?
Br9 La6 La1 149.41(4) . 4_564 ?
Br8 La6 La1 113.06(3) 2_564 4_564 ?
Br5 La6 La1 98.54(3) 4_574 4_564 ?
La3 La6 La1 102.30(2) 1_455 4_564 ?
La2 La6 La1 62.75(2) 4_564 4_564 ?
Fe La6 La4 49.60(5) 2_564 2_564 ?
Br4 La6 La4 97.62(4) 4_564 2_564 ?
Br3 La6 La4 140.66(4) 4_564 2_564 ?
Br7 La6 La4 145.08(4) 4_564 2_564 ?
Br9 La6 La4 113.53(4) . 2_564 ?
Br8 La6 La4 50.16(3) 2_564 2_564 ?
Br5 La6 La4 78.12(4) 4_574 2_564 ?
La3 La6 La4 67.76(2) 1_455 2_564 ?
La2 La6 La4 96.85(2) 4_564 2_564 ?
La1 La6 La4 62.89(2) 4_564 2_564 ?
Fe La6 La5 2.14(5) 2_564 4_564 ?
Br4 La6 La5 101.48(4) 4_564 4_564 ?
Br3 La6 La5 170.15(4) 4_564 4_564 ?
Br7 La6 La5 96.53(4) 4_564 4_564 ?
Br9 La6 La5 101.91(4) . 4_564 ?
Br8 La6 La5 81.93(3) 2_564 4_564 ?
Br5 La6 La5 125.70(4) 4_574 4_564 ?
La3 La6 La5 51.007(18) 1_455 4_564 ?
La2 La6 La5 48.296(17) 4_564 4_564 ?
La1 La6 La5 51.300(18) 4_564 4_564 ?
La4 La6 La5 48.910(17) 2_564 4_564 ?
Fe La6 La2 109.41(5) 2_564 4_574 ?
Br4 La6 La2 39.43(3) 4_564 4_574 ?
Br3 La6 La2 77.36(3) 4_564 4_574 ?
Br7 La6 La2 118.90(4) 4_564 4_574 ?
Br9 La6 La2 142.57(4) . 4_574 ?
Br8 La6 La2 95.44(3) 2_564 4_574 ?
Br5 La6 La2 33.74(3) 4_574 4_574 ?
La3 La6 La2 143.72(3) 1_455 4_574 ?
La2 La6 La2 126.72(3) 4_564 4_574 ?
La1 La6 La2 67.971(18) 4_564 4_574 ?
La4 La6 La2 77.18(2) 2_564 4_574 ?
La5 La6 La2 110.56(2) 4_564 4_574 ?
Fe La6 La4 144.96(5) 2_564 4_564 ?
Br4 La6 La4 113.28(3) 4_564 4_564 ?
Br3 La6 La4 32.56(3) 4_564 4_564 ?
Br7 La6 La4 76.98(3) 4_564 4_564 ?
Br9 La6 La4 41.40(3) . 4_564 ?
Br8 La6 La4 82.62(3) 2_564 4_564 ?
Br5 La6 La4 78.82(3) 4_574 4_564 ?
La3 La6 La4 93.20(2) 1_455 4_564 ?
La2 La6 La4 117.00(2) 4_564 4_564 ?
La1 La6 La4 162.42(2) 4_564 4_564 ?
La4 La6 La4 132.17(2) 2_564 4_564 ?
La5 La6 La4 143.27(2) 4_564 4_564 ?
La2 La6 La4 103.928(18) 4_574 4_564 ?
La4 Br1 La1 103.71(4) 4_564 . ?
La4 Br1 La5 75.50(4) 4_564 1_565 ?
La1 Br1 La5 160.98(6) . 1_565 ?
La4 Br1 La2 134.41(6) 4_564 . ?
La1 Br1 La2 79.74(4) . . ?
La5 Br1 La2 114.75(5) 1_565 . ?
La5 Br2 La1 79.97(4) . . ?
La5 Br2 La3 148.88(6) . . ?
La1 Br2 La3 127.79(5) . . ?
La5 Br2 La2 72.17(4) . . ?
La1 Br2 La2 79.35(4) . . ?
La3 Br2 La2 121.73(5) . . ?
La5 Br3 La1 80.68(4) 3 3 ?
La5 Br3 La4 75.73(4) 3 . ?
La1 Br3 La4 82.61(4) 3 . ?
La5 Br3 La6 147.86(6) 3 3_655 ?
La1 Br3 La6 129.32(5) 3 3_655 ?
La4 Br3 La6 114.89(5) . 3_655 ?
La6 Br4 La1 81.30(4) 3_655 . ?
La6 Br4 La4 130.41(5) 3_655 4_564 ?
La1 Br4 La4 100.77(4) . 4_564 ?
La6 Br4 La2 108.39(5) 3_655 1_455 ?
La1 Br4 La2 105.87(5) . 1_455 ?
La4 Br4 La2 118.12(4) 4_564 1_455 ?
La2 Br5 La3 86.46(4) . 3_645 ?
La2 Br5 La6 106.14(5) . 3_755 ?
La3 Br5 La6 142.00(6) 3_645 3_755 ?
La2 Br5 La1 108.03(6) . 3_655 ?
La3 Br5 La1 107.57(5) 3_645 3_655 ?
La6 Br5 La1 102.34(4) 3_755 3_655 ?
La3 Br6 La5 79.60(4) 2_665 3 ?
La3 Br6 La4 131.34(6) 2_665 1_565 ?
La5 Br6 La4 105.52(4) 3 1_565 ?
La3 Br6 La2 104.56(4) 2_665 3_655 ?
La5 Br6 La2 107.51(5) 3 3_655 ?
La4 Br6 La2 118.72(4) 1_565 3_655 ?
La2 Br7 La6 79.28(4) . 3_655 ?
La2 Br7 La3 111.03(5) . 3_655 ?
La6 Br7 La3 147.73(7) 3_655 3_655 ?
La2 Br7 La1 102.48(5) . 3_655 ?
La6 Br7 La1 106.96(5) 3_655 3_655 ?
La3 Br7 La1 100.60(4) 3_655 3_655 ?
La4 Br8 La3 84.68(4) . 2_665 ?
La4 Br8 La6 77.32(4) . 2_565 ?
La3 Br8 La6 69.06(3) 2_665 2_565 ?
La4 Br8 La5 156.33(5) . 2_655 ?
La3 Br8 La5 112.05(5) 2_665 2_655 ?
La6 Br8 La5 123.52(5) 2_565 2_655 ?
La3 Br9 La6 70.16(4) 1_455 . ?
La3 Br9 La1 112.97(5) 1_455 . ?
La6 Br9 La1 118.06(5) . . ?
La3 Br9 La4 160.42(6) 1_455 4_564 ?
La6 Br9 La4 102.59(5) . 4_564 ?
La1 Br9 La4 86.56(4) . 4_564 ?
La4 Br10 La1 82.59(4) 4_654 1_655 ?
La4 Br10 La5 107.98(5) 4_654 . ?
La1 Br10 La5 161.67(7) 1_655 . ?
La4 Br10 La2 134.37(6) 4_654 . ?
La1 Br10 La2 111.61(5) 1_655 . ?
La5 Br10 La2 72.11(3) . . ?
La6 Fe La5 175.84(9) 2_565 3 ?
La6 Fe La3 85.23(6) 2_565 2_665 ?
La5 Fe La3 90.88(6) 3 2_665 ?
La6 Fe La2 94.79(6) 2_565 3 ?
La5 Fe La2 86.96(6) 3 3 ?
La3 Fe La2 94.29(6) 2_665 3 ?
La6 Fe La1 92.78(7) 2_565 3 ?
La5 Fe La1 91.05(6) 3 3 ?
La3 Fe La1 177.03(7) 2_665 3 ?
La2 Fe La1 88.08(6) 3 3 ?
La6 Fe La4 92.72(6) 2_565 . ?
La5 Fe La4 85.88(6) 3 . ?
La3 Fe La4 91.31(6) 2_665 . ?
La2 Fe La4 170.98(7) 3 . ?
La1 Fe La4 86.57(5) 3 . ?

loop_
_geom_bond_atom_site_label_1
_geom_bond_atom_site_label_2
_geom_bond_distance
_geom_bond_site_symmetry_2
_geom_bond_publ_flag
La1 Fe 2.982(2) 4_554 ?
La1 Br4 3.0588(15) . ?
La1 Br3 3.0724(16) 4_554 ?
La1 Br2 3.0940(16) . ?
La1 Br1 3.1006(17) . ?
La1 Br10 3.1232(17) 1_455 ?
La1 Br9 3.5086(18) . ?
La1 Br5 3.670(2) 4_564 ?
La1 La6 3.9266(12) 3_655 ?
La1 La5 3.9564(12) . ?
La1 Br7 3.970(2) 4_564 ?
La1 La2 4.0863(12) . ?
La1 La4 4.1066(12) 4_554 ?
La1 La4 4.8714(12) 4_564 ?
La1 La2 5.2727(13) 1_455 ?
La1 La2 5.4550(15) 4_564 ?
La2 Fe 2.896(2) 4_554 ?
La2 Br7 2.9804(17) . ?
La2 Br5 3.0572(18) . ?
La2 Br10 3.2510(18) . ?
La2 Br1 3.2704(17) . ?
La2 Br2 3.3015(18) . ?
La2 Br4 3.5390(17) 1_655 ?
La2 Br6 3.5570(17) 4_564 ?
La2 La5 3.7536(12) . ?
La2 La6 3.9219(12) 3_655 ?
La2 La3 4.2444(12) 3_645 ?
La2 La3 5.1724(13) 3_655 ?
La2 La1 5.2727(13) 1_655 ?
La2 La6 5.2874(13) 3_755 ?
La2 La5 5.3760(13) 1_565 ?
La2 La1 5.4550(15) 3_655 ?
La3 Fe 2.894(2) 2_664 ?
La3 Br6 2.9659(15) 2_664 ?
La3 Br9 3.0849(18) 1_655 ?
La3 Br5 3.1391(18) 4_664 ?
La3 Br2 3.1460(15) . ?
La3 Br8 3.1622(17) 2_664 ?
La3 Br7 3.2909(18) 4_564 ?
La3 La6 3.6116(11) 1_655 ?
La3 La5 3.8843(13) 4_664 ?
La3 La4 4.2214(12) 2_664 ?
La3 La2 4.2444(12) 4_664 ?
La3 La2 5.1724(13) 4_564 ?
La3 La5 5.4081(12) 1_565 ?
La4 Fe 3.008(2) . ?
La4 Br1 3.0935(17) 3_655 ?
La4 Br10 3.0993(18) 3_545 ?
La4 Br8 3.1051(16) . ?
La4 Br3 3.1483(16) . ?
La4 Br6 3.2229(16) 1_545 ?
La4 Br4 3.2627(16) 3_655 ?
La4 Br9 3.5961(18) 3_655 ?
La4 La5 3.7990(12) 3 ?
La4 La6 3.9452(12) 2_565 ?
La4 La1 4.1065(12) 3 ?
La4 La3 4.2216(12) 2_665 ?
La4 La1 4.8713(12) 3_655 ?
La4 La5 5.0343(13) 3_545 ?
La4 La6 5.3072(15) 3_655 ?
La5 Fe 2.547(2) 4_554 ?
La5 Br3 3.0396(16) 4_554 ?
La5 Br2 3.0627(16) . ?
La5 Br6 3.1004(15) 4_554 ?
La5 Br1 3.1121(17) 1_545 ?
La5 Br10 3.1242(17) . ?
La5 Br8 3.3579(16) 2_654 ?
La5 La4 3.7990(12) 4_554 ?
La5 La3 3.8844(13) 3_645 ?
La5 La6 4.9576(12) 3_655 ?
La5 La4 5.0343(13) 4_654 ?
La5 La2 5.3760(13) 1_545 ?
La5 La3 5.4080(12) 1_545 ?
La6 Fe 2.414(2) 2_564 ?
La6 Br4 2.9677(15) 4_564 ?
La6 Br3 3.1483(15) 4_564 ?
La6 Br7 3.1629(18) 4_564 ?
La6 Br9 3.1973(17) . ?
La6 Br8 3.2090(17) 2_564 ?
La6 Br5 3.547(2) 4_574 ?
La6 La3 3.6116(11) 1_455 ?
La6 La2 3.9219(12) 4_564 ?
La6 La1 3.9265(13) 4_564 ?
La6 La4 3.9451(12) 2_564 ?
La6 La5 4.9576(12) 4_564 ?
La6 La2 5.2875(13) 4_574 ?
La6 La4 5.3073(15) 4_564 ?
Br1 La4 3.0935(17) 4_564 ?
Br1 La5 3.1120(17) 1_565 ?
Br3 La5 3.0395(16) 3 ?
Br3 La1 3.0724(16) 3 ?
Br3 La6 3.1483(15) 3_655 ?
Br4 La6 2.9676(15) 3_655 ?
Br4 La4 3.2627(16) 4_564 ?
Br4 La2 3.5391(17) 1_455 ?
Br5 La3 3.1391(19) 3_645 ?
Br5 La6 3.547(2) 3_755 ?
Br5 La1 3.670(2) 3_655 ?
Br6 La3 2.9660(15) 2_665 ?
Br6 La5 3.1003(15) 3 ?
Br6 La4 3.2228(16) 1_565 ?
Br6 La2 3.5570(17) 3_655 ?
Br7 La6 3.1629(18) 3_655 ?
Br7 La3 3.2909(18) 3_655 ?
Br7 La1 3.970(2) 3_655 ?
Br8 La3 3.1621(17) 2_665 ?
Br8 La6 3.2089(17) 2_565 ?
Br8 La5 3.3580(16) 2_655 ?
Br9 La3 3.0847(17) 1_455 ?
Br9 La4 3.5962(18) 4_564 ?
Br10 La4 3.0992(18) 4_654 ?
Br10 La1 3.1232(16) 1_655 ?
Fe La6 2.414(2) 2_565 ?
Fe La5 2.547(2) 3 ?
Fe La3 2.894(2) 2_665 ?
Fe La2 2.896(2) 3 ?
Fe La1 2.982(2) 3 ?
